data_4088709
loop_
_publ_author_name
'Vilanova, Sean P.'
'Iluc, Vlad M.'

_publ_section_title
;
 Aryl and Benzyl C--H Activation of N-Substituted PNP Ligands
;
_journal_issue 12
_journal_name_full Organometallics
_journal_page_first 2110
_journal_paper_doi 10.1021/acs.organomet.6b00333
_journal_volume 35
_journal_year 2016
_chemical_formula_sum 'C33 H48 Ir N P2'
_chemical_formula_weight 712.86
_space_group_IT_number 14
_space_group_name_Hall '-P 2yn'
_space_group_name_H-M_alt 'P 1 21/n 1'
_symmetry_cell_setting monoclinic
_symmetry_space_group_name_H-M 'P 1 21/n 1'
_atom_sites_solution_hydrogens geom
_atom_sites_solution_primary direct
_atom_sites_solution_secondary difmap
_audit_creation_method SHELXL-97
_cell_angle_alpha 90.00
_cell_angle_beta 100.4921(19)
_cell_angle_gamma 90.00
_cell_formula_units_Z 4
_cell_length_a 11.6048(13)
_cell_length_b 10.3272(11)
_cell_length_c 28.571(3)
_cell_measurement_reflns_used 6437
_cell_measurement_temperature 120(2)
_cell_measurement_theta_max 26.22
_cell_measurement_theta_min 2.44
_cell_volume 3366.8(6)
_computing_structure_refinement 'SHELXL-97 (Sheldrick, 1997)'
_computing_structure_solution 'SHELXS-97 (Sheldrick, 1990)'
_diffrn_ambient_temperature 120(2)
_diffrn_measured_fraction_theta_full 0.995
_diffrn_measured_fraction_theta_max 0.995
_diffrn_measurement_device_type 'Bruker APEX-II'
_diffrn_radiation_monochromator graphite
_diffrn_radiation_source 'fine-focus sealed tube'
_diffrn_radiation_type MoK\a
_diffrn_radiation_wavelength 0.71073
_diffrn_reflns_av_R_equivalents 0.0535
_diffrn_reflns_av_sigmaI/netI 0.0436
_diffrn_reflns_limit_h_max 13
_diffrn_reflns_limit_h_min -13
_diffrn_reflns_limit_k_max 12
_diffrn_reflns_limit_k_min -12
_diffrn_reflns_limit_l_max 33
_diffrn_reflns_limit_l_min -33
_diffrn_reflns_number 26491
_diffrn_reflns_theta_full 25.00
_diffrn_reflns_theta_max 25.00
_diffrn_reflns_theta_min 2.04
_exptl_absorpt_coefficient_mu 4.081
_exptl_absorpt_correction_T_max 0.7454
_exptl_absorpt_correction_T_min 0.6553
_exptl_absorpt_correction_type multi-scan
_exptl_absorpt_process_details 'Bruker AXS area detector scaling and absorption correction'
_exptl_crystal_density_diffrn 1.406
_exptl_crystal_density_method 'not measured'
_exptl_crystal_description block
_exptl_crystal_F_000 1440
_exptl_crystal_size_max 0.03
_exptl_crystal_size_mid 0.03
_exptl_crystal_size_min 0.02
_refine_diff_density_max 3.282
_refine_diff_density_min -0.909
_refine_diff_density_rms 0.158
_refine_ls_extinction_method none
_refine_ls_goodness_of_fit_ref 1.059
_refine_ls_hydrogen_treatment mixed
_refine_ls_matrix_type full
_refine_ls_number_parameters 348
_refine_ls_number_reflns 5897
_refine_ls_number_restraints 0
_refine_ls_restrained_S_all 1.059
_refine_ls_R_factor_all 0.0516
_refine_ls_R_factor_gt 0.0368
_refine_ls_shift/su_max 0.001
_refine_ls_shift/su_mean 0.000
_refine_ls_structure_factor_coef Fsqd
_refine_ls_weighting_details 'calc w=1/[\s^2^(Fo^2^)+(0.0532P)^2^+9.0632P] where P=(Fo^2^+2Fc^2^)/3'
_refine_ls_weighting_scheme calc
_refine_ls_wR_factor_gt 0.0938
_refine_ls_wR_factor_ref 0.0985
_reflns_number_gt 4814
_reflns_number_total 5897
_reflns_threshold_expression >2sigma(I)
_cod_data_source_file om6b00333_si_002.cif
_cod_data_source_block sv360
_cod_original_sg_symbol_H-M P2(1)/n
_cod_database_code 4088709

loop_
_symmetry_equiv_pos_as_xyz
'x, y, z'
'-x+1/2, y+1/2, -z+1/2'
'-x, -y, -z'
'x-1/2, -y-1/2, z-1/2'

loop_
_atom_site_label
_atom_site_type_symbol
_atom_site_fract_x
_atom_site_fract_y
_atom_site_fract_z
_atom_site_U_iso_or_equiv
_atom_site_adp_type
_atom_site_occupancy
_atom_site_symmetry_multiplicity
_atom_site_calc_flag
_atom_site_refinement_flags
Ir Ir 0.40307(2) 0.96116(2) 0.157044(8) 0.01296(9) Uani 1 1 d .
H1 H 0.396(6) 1.083(6) 0.180(2) 0.023(18) Uiso 1 1 d .
P1 P 0.30879(15) 0.99929(15) 0.08295(6) 0.0161(4) Uani 1 1 d .
H2 H 0.281(8) 0.948(8) 0.179(3) 0.06(3) Uiso 1 1 d .
P2 P 0.49119(13) 0.87173(15) 0.22734(5) 0.0129(3) Uani 1 1 d .
C11 C 0.4035(5) 0.7508(6) 0.0770(2) 0.0140(13) Uani 1 1 d .
C12 C 0.3265(5) 0.8446(6) 0.0536(2) 0.0171(14) Uani 1 1 d .
C13 C 0.2719(6) 0.8211(6) 0.0065(2) 0.0181(14) Uani 1 1 d .
H13 H 0.2180 0.8835 -0.0091 0.022 Uiso 1 1 calc R
C14 C 0.2926(5) 0.7107(6) -0.0186(2) 0.0173(13) Uani 1 1 d .
C15 C 0.3744(6) 0.6233(6) 0.0047(2) 0.0196(14) Uani 1 1 d .
H15 H 0.3926 0.5480 -0.0116 0.024 Uiso 1 1 calc R
C16 C 0.4299(5) 0.6438(6) 0.0511(2) 0.0166(13) Uani 1 1 d .
H16 H 0.4872 0.5836 0.0658 0.020 Uiso 1 1 calc R
C17 C 0.2306(6) 0.6881(6) -0.0687(2) 0.0250(16) Uani 1 1 d .
H17A H 0.2884 0.6727 -0.0892 0.037 Uiso 1 1 calc R
H17B H 0.1835 0.7644 -0.0801 0.037 Uiso 1 1 calc R
H17C H 0.1793 0.6124 -0.0697 0.037 Uiso 1 1 calc R
N N 0.4620(4) 0.7720(5) 0.12657(17) 0.0134(11) Uani 1 1 d .
C27 C 0.5051(6) 0.3687(6) 0.2694(2) 0.0234(15) Uani 1 1 d .
H27A H 0.4700 0.2876 0.2558 0.035 Uiso 1 1 calc R
H27B H 0.4673 0.3951 0.2959 0.035 Uiso 1 1 calc R
H27C H 0.5890 0.3557 0.2811 0.035 Uiso 1 1 calc R
C26 C 0.4346(6) 0.5392(6) 0.1498(2) 0.0198(14) Uani 1 1 d .
H26 H 0.4061 0.5166 0.1176 0.024 Uiso 1 1 calc R
C25 C 0.4465(6) 0.4437(6) 0.1849(2) 0.0181(14) Uani 1 1 d .
H25 H 0.4256 0.3570 0.1761 0.022 Uiso 1 1 calc R
C24 C 0.4879(5) 0.4727(6) 0.2317(2) 0.0190(14) Uani 1 1 d .
C23 C 0.5090(5) 0.6024(6) 0.2440(2) 0.0164(13) Uani 1 1 d .
H23 H 0.5337 0.6239 0.2766 0.020 Uiso 1 1 calc R
C22 C 0.4952(5) 0.7019(6) 0.2103(2) 0.0136(13) Uani 1 1 d .
C21 C 0.4641(5) 0.6679(6) 0.1617(2) 0.0161(13) Uani 1 1 d .
C34 C 0.7718(6) 0.9900(7) 0.1296(2) 0.0232(15) Uani 1 1 d .
H34 H 0.8382 1.0435 0.1292 0.028 Uiso 1 1 calc R
C33 C 0.6676(6) 1.0452(6) 0.1373(2) 0.0184(14) Uani 1 1 d .
H33 H 0.6632 1.1360 0.1419 0.022 Uiso 1 1 calc R
C32 C 0.5692(5) 0.9676(6) 0.1381(2) 0.0162(13) Uani 1 1 d .
C31 C 0.5806(5) 0.8360(6) 0.1276(2) 0.0149(13) Uani 1 1 d .
C35 C 0.7801(5) 0.8571(7) 0.1226(2) 0.0217(15) Uani 1 1 d .
H35 H 0.8535 0.8215 0.1190 0.026 Uiso 1 1 calc R
C37 C 0.7011(6) 0.6320(6) 0.1127(2) 0.0212(14) Uani 1 1 d .
H37A H 0.6790 0.6123 0.0787 0.032 Uiso 1 1 calc R
H37B H 0.6518 0.5821 0.1305 0.032 Uiso 1 1 calc R
H37C H 0.7835 0.6091 0.1237 0.032 Uiso 1 1 calc R
C36 C 0.6843(5) 0.7747(6) 0.1205(2) 0.0174(14) Uani 1 1 d .
C41 C 0.6458(5) 0.9163(6) 0.2511(2) 0.0162(13) Uani 1 1 d .
H41 H 0.6920 0.8906 0.2262 0.019 Uiso 1 1 calc R
C42 C 0.4136(6) 0.8669(6) 0.2786(2) 0.0193(14) Uani 1 1 d .
H42 H 0.4656 0.8244 0.3061 0.023 Uiso 1 1 calc R
C43 C 0.7019(6) 0.8456(6) 0.2972(2) 0.0218(15) Uani 1 1 d .
H43A H 0.6943 0.7518 0.2923 0.033 Uiso 1 1 calc R
H43B H 0.6620 0.8714 0.3231 0.033 Uiso 1 1 calc R
H43C H 0.7851 0.8686 0.3053 0.033 Uiso 1 1 calc R
C44 C 0.6599(6) 1.0617(6) 0.2571(2) 0.0249(16) Uani 1 1 d .
H44A H 0.6214 1.1051 0.2279 0.037 Uiso 1 1 calc R
H44B H 0.7434 1.0837 0.2634 0.037 Uiso 1 1 calc R
H44C H 0.6239 1.0902 0.2839 0.037 Uiso 1 1 calc R
C45 C 0.3895(8) 1.0058(8) 0.2925(3) 0.040(2) Uani 1 1 d .
H45A H 0.3561 1.0551 0.2640 0.060 Uiso 1 1 calc R
H45B H 0.4630 1.0464 0.3080 0.060 Uiso 1 1 calc R
H45C H 0.3340 1.0051 0.3146 0.060 Uiso 1 1 calc R
C46 C 0.3002(6) 0.7921(7) 0.2673(2) 0.0287(16) Uani 1 1 d .
H46A H 0.2483 0.8330 0.2405 0.043 Uiso 1 1 calc R
H46B H 0.2620 0.7918 0.2952 0.043 Uiso 1 1 calc R
H46C H 0.3166 0.7028 0.2589 0.043 Uiso 1 1 calc R
C51 C 0.3765(8) 1.1175(7) 0.0470(2) 0.038(2) Uani 1 1 d .
H51 H 0.4541 1.0776 0.0453 0.046 Uiso 1 1 calc R
C52 C 0.1503(6) 1.0317(7) 0.0692(3) 0.0281(16) Uani 1 1 d .
H52 H 0.1285 1.0498 0.0343 0.034 Uiso 1 1 calc R
C53 C 0.4096(9) 1.2432(8) 0.0752(3) 0.0544(18) Uani 1 1 d .
H53A H 0.4618 1.2950 0.0592 0.082 Uiso 1 1 calc R
H53B H 0.4497 1.2218 0.1075 0.082 Uiso 1 1 calc R
H53C H 0.3385 1.2929 0.0768 0.082 Uiso 1 1 calc R
C54 C 0.3278(9) 1.1450(8) -0.0018(3) 0.0544(18) Uani 1 1 d .
H54A H 0.3801 1.2037 -0.0150 0.082 Uiso 1 1 calc R
H54B H 0.2509 1.1858 -0.0037 0.082 Uiso 1 1 calc R
H54C H 0.3191 1.0641 -0.0200 0.082 Uiso 1 1 calc R
C55 C 0.1218(7) 1.1519(8) 0.0959(3) 0.051(2) Uani 1 1 d .
H55A H 0.1651 1.2262 0.0866 0.077 Uiso 1 1 calc R
H55B H 0.1445 1.1373 0.1302 0.077 Uiso 1 1 calc R
H55C H 0.0375 1.1694 0.0880 0.077 Uiso 1 1 calc R
C56 C 0.0787(7) 0.9166(9) 0.0804(3) 0.042(2) Uani 1 1 d .
H56A H -0.0048 0.9384 0.0731 0.063 Uiso 1 1 calc R
H56B H 0.1009 0.8948 0.1142 0.063 Uiso 1 1 calc R
H56C H 0.0940 0.8423 0.0611 0.063 Uiso 1 1 calc R

loop_
_atom_site_aniso_label
_atom_site_aniso_U_11
_atom_site_aniso_U_22
_atom_site_aniso_U_33
_atom_site_aniso_U_23
_atom_site_aniso_U_13
_atom_site_aniso_U_12
Ir 0.01614(14) 0.01104(14) 0.01164(14) -0.00060(10) 0.00233(9) 0.00174(11)
P1 0.0236(9) 0.0109(8) 0.0131(8) 0.0004(6) 0.0013(7) 0.0025(7)
P2 0.0153(8) 0.0116(8) 0.0119(8) -0.0004(6) 0.0026(6) 0.0012(6)
C11 0.016(3) 0.012(3) 0.014(3) 0.001(2) 0.003(3) -0.004(2)
C12 0.019(3) 0.014(3) 0.018(3) -0.001(3) 0.004(3) -0.004(3)
C13 0.023(3) 0.014(3) 0.016(3) 0.002(3) -0.001(3) 0.000(3)
C14 0.022(3) 0.017(3) 0.014(3) -0.002(3) 0.005(3) -0.003(3)
C15 0.027(4) 0.014(3) 0.019(3) -0.007(3) 0.005(3) 0.001(3)
C16 0.019(3) 0.016(3) 0.013(3) -0.001(3) 0.000(3) 0.001(3)
C17 0.034(4) 0.017(3) 0.021(4) -0.002(3) -0.004(3) 0.002(3)
N 0.014(3) 0.014(3) 0.013(3) 0.001(2) 0.004(2) 0.000(2)
C27 0.030(4) 0.015(3) 0.024(4) 0.004(3) 0.000(3) -0.003(3)
C26 0.019(3) 0.020(3) 0.020(3) -0.006(3) 0.004(3) -0.004(3)
C25 0.022(3) 0.012(3) 0.022(3) -0.002(3) 0.008(3) -0.001(3)
C24 0.015(3) 0.017(3) 0.025(4) 0.001(3) 0.004(3) 0.002(3)
C23 0.016(3) 0.017(3) 0.015(3) 0.001(3) 0.002(3) 0.003(3)
C22 0.011(3) 0.013(3) 0.017(3) -0.004(3) 0.002(2) -0.001(2)
C21 0.016(3) 0.017(3) 0.015(3) 0.002(3) 0.003(3) 0.000(3)
C34 0.021(4) 0.025(4) 0.022(4) 0.001(3) 0.001(3) -0.011(3)
C33 0.027(4) 0.013(3) 0.014(3) -0.002(3) 0.002(3) -0.003(3)
C32 0.019(3) 0.021(3) 0.009(3) -0.002(3) 0.002(2) 0.000(3)
C31 0.019(3) 0.015(3) 0.012(3) 0.003(2) 0.005(3) -0.002(3)
C35 0.013(3) 0.030(4) 0.023(3) 0.001(3) 0.007(3) 0.003(3)
C37 0.020(3) 0.016(3) 0.027(4) -0.008(3) 0.004(3) -0.001(3)
C36 0.020(3) 0.021(3) 0.012(3) -0.004(3) 0.003(3) -0.003(3)
C41 0.014(3) 0.015(3) 0.018(3) -0.002(3) -0.001(3) 0.002(2)
C42 0.026(4) 0.021(3) 0.013(3) 0.001(3) 0.007(3) 0.006(3)
C43 0.019(3) 0.020(4) 0.023(4) 0.000(3) -0.006(3) -0.001(3)
C44 0.029(4) 0.016(4) 0.027(4) 0.002(3) -0.002(3) 0.000(3)
C45 0.058(6) 0.034(4) 0.038(5) 0.000(4) 0.033(4) 0.009(4)
C46 0.024(4) 0.037(4) 0.027(4) 0.003(3) 0.010(3) -0.002(3)
C51 0.079(6) 0.016(4) 0.024(4) 0.002(3) 0.020(4) -0.012(4)
C52 0.028(4) 0.030(4) 0.023(4) -0.004(3) -0.005(3) 0.013(3)
C53 0.093(5) 0.032(3) 0.038(4) 0.002(3) 0.011(4) -0.019(3)
C54 0.093(5) 0.032(3) 0.038(4) 0.002(3) 0.011(4) -0.019(3)
C55 0.036(5) 0.044(5) 0.071(6) -0.018(5) 0.003(4) 0.023(4)
C56 0.025(4) 0.057(6) 0.043(5) -0.012(4) 0.004(4) -0.002(4)

loop_
_atom_type_symbol
_atom_type_description
_atom_type_scat_dispersion_real
_atom_type_scat_dispersion_imag
_atom_type_scat_source
C C 0.0033 0.0016 'International Tables Vol C Tables 4.2.6.8 and 6.1.1.4'
H H 0.0000 0.0000 'International Tables Vol C Tables 4.2.6.8 and 6.1.1.4'
N N 0.0061 0.0033 'International Tables Vol C Tables 4.2.6.8 and 6.1.1.4'
P P 0.1023 0.0942 'International Tables Vol C Tables 4.2.6.8 and 6.1.1.4'
Ir Ir -1.4442 7.9887 'International Tables Vol C Tables 4.2.6.8 and 6.1.1.4'

loop_
_geom_angle_atom_site_label_1
_geom_angle_atom_site_label_2
_geom_angle_atom_site_label_3
_geom_angle
C32 Ir P1 93.67(17)
C32 Ir P2 87.39(17)
P1 Ir P2 166.22(6)
C32 Ir N 65.0(2)
P1 Ir N 85.35(13)
P2 Ir N 82.66(13)
C32 Ir H1 103(3)
P1 Ir H1 103(3)
P2 Ir H1 90(3)
N Ir H1 166(3)
C32 Ir H2 173(3)
P1 Ir H2 94(3)
P2 Ir H2 85(3)
N Ir H2 114(3)
H1 Ir H2 77(4)
C12 P1 C52 104.6(3)
C12 P1 C51 103.1(3)
C52 P1 C51 105.6(4)
C12 P1 Ir 101.7(2)
C52 P1 Ir 122.2(2)
C51 P1 Ir 117.1(3)
C22 P2 C42 103.0(3)
C22 P2 C41 105.4(3)
C42 P2 C41 107.1(3)
C22 P2 Ir 100.6(2)
C42 P2 Ir 120.2(2)
C41 P2 Ir 118.1(2)
C16 C11 C12 118.6(5)
C16 C11 N 121.3(5)
C12 C11 N 119.9(5)
C11 C12 C13 118.4(6)
C11 C12 P1 120.0(5)
C13 C12 P1 121.4(5)
C14 C13 C12 123.1(6)
C14 C13 H13 118.4
C12 C13 H13 118.4
C15 C14 C13 117.0(6)
C15 C14 C17 121.6(6)
C13 C14 C17 121.4(6)
C16 C15 C14 121.3(6)
C16 C15 H15 119.4
C14 C15 H15 119.4
C15 C16 C11 121.4(6)
C15 C16 H16 119.3
C11 C16 H16 119.3
C14 C17 H17A 109.5
C14 C17 H17B 109.5
H17A C17 H17B 109.5
C14 C17 H17C 109.5
H17A C17 H17C 109.5
H17B C17 H17C 109.5
C21 N C11 119.8(5)
C21 N C31 113.7(5)
C11 N C31 109.9(4)
C21 N Ir 109.5(3)
C11 N Ir 112.0(3)
C31 N Ir 87.4(3)
C24 C27 H27A 109.5
C24 C27 H27B 109.5
H27A C27 H27B 109.5
C24 C27 H27C 109.5
H27A C27 H27C 109.5
H27B C27 H27C 109.5
C25 C26 C21 120.7(6)
C25 C26 H26 119.7
C21 C26 H26 119.7
C24 C25 C26 121.2(6)
C24 C25 H25 119.4
C26 C25 H25 119.4
C25 C24 C23 118.1(6)
C25 C24 C27 121.3(6)
C23 C24 C27 120.5(6)
C24 C23 C22 122.5(6)
C24 C23 H23 118.7
C22 C23 H23 118.7
C23 C22 C21 118.1(5)
C23 C22 P2 121.8(5)
C21 C22 P2 119.2(5)
C26 C21 C22 118.8(6)
C26 C21 N 123.9(5)
C22 C21 N 117.3(5)
C33 C34 C35 120.8(6)
C33 C34 H34 119.6
C35 C34 H34 119.6
C34 C33 C32 120.2(6)
C34 C33 H33 119.9
C32 C33 H33 119.9
C33 C32 C31 116.3(6)
C33 C32 Ir 144.5(5)
C31 C32 Ir 98.7(4)
C32 C31 C36 125.6(6)
C32 C31 N 107.7(5)
C36 C31 N 126.6(5)
C36 C35 C34 122.2(6)
C36 C35 H35 118.9
C34 C35 H35 118.9
C36 C37 H37A 109.5
C36 C37 H37B 109.5
H37A C37 H37B 109.5
C36 C37 H37C 109.5
H37A C37 H37C 109.5
H37B C37 H37C 109.5
C35 C36 C31 114.6(6)
C35 C36 C37 118.7(6)
C31 C36 C37 126.7(6)
C44 C41 C43 110.6(5)
C44 C41 P2 111.3(4)
C43 C41 P2 115.1(4)
C44 C41 H41 106.4
C43 C41 H41 106.4
P2 C41 H41 106.4
C46 C42 C45 110.0(6)
C46 C42 P2 112.0(4)
C45 C42 P2 108.6(5)
C46 C42 H42 108.7
C45 C42 H42 108.7
P2 C42 H42 108.7
C41 C43 H43A 109.5
C41 C43 H43B 109.5
H43A C43 H43B 109.5
C41 C43 H43C 109.5
H43A C43 H43C 109.5
H43B C43 H43C 109.5
C41 C44 H44A 109.5
C41 C44 H44B 109.5
H44A C44 H44B 109.5
C41 C44 H44C 109.5
H44A C44 H44C 109.5
H44B C44 H44C 109.5
C42 C45 H45A 109.5
C42 C45 H45B 109.5
H45A C45 H45B 109.5
C42 C45 H45C 109.5
H45A C45 H45C 109.5
H45B C45 H45C 109.5
C42 C46 H46A 109.5
C42 C46 H46B 109.5
H46A C46 H46B 109.5
C42 C46 H46C 109.5
H46A C46 H46C 109.5
H46B C46 H46C 109.5
C54 C51 C53 111.0(7)
C54 C51 P1 122.3(6)
C53 C51 P1 110.8(5)
C54 C51 H51 103.4
C53 C51 H51 103.4
P1 C51 H51 103.4
C56 C52 C55 110.8(7)
C56 C52 P1 112.1(5)
C55 C52 P1 109.9(5)
C56 C52 H52 108.0
C55 C52 H52 108.0
P1 C52 H52 108.0
C51 C53 H53A 109.5
C51 C53 H53B 109.5
H53A C53 H53B 109.5
C51 C53 H53C 109.5
H53A C53 H53C 109.5
H53B C53 H53C 109.5
C51 C54 H54A 109.5
C51 C54 H54B 109.5
H54A C54 H54B 109.5
C51 C54 H54C 109.5
H54A C54 H54C 109.5
H54B C54 H54C 109.5
C52 C55 H55A 109.5
C52 C55 H55B 109.5
H55A C55 H55B 109.5
C52 C55 H55C 109.5
H55A C55 H55C 109.5
H55B C55 H55C 109.5
C52 C56 H56A 109.5
C52 C56 H56B 109.5
H56A C56 H56B 109.5
C52 C56 H56C 109.5
H56A C56 H56C 109.5
H56B C56 H56C 109.5

loop_
_geom_bond_atom_site_label_1
_geom_bond_atom_site_label_2
_geom_bond_distance
Ir C32 2.097(6)
Ir P1 2.2339(16)
Ir P2 2.2770(15)
Ir N 2.293(5)
Ir H1 1.44(7)
Ir H2 1.65(9)
P1 C12 1.833(6)
P1 C52 1.841(7)
P1 C51 1.859(7)
P2 C22 1.823(6)
P2 C42 1.854(6)
P2 C41 1.856(6)
C11 C16 1.393(8)
C11 C12 1.401(8)
C11 N 1.472(7)
C12 C13 1.402(8)
C13 C14 1.390(9)
C13 H13 0.9500
C14 C15 1.389(9)
C14 C17 1.500(8)
C15 C16 1.382(8)
C15 H15 0.9500
C16 H16 0.9500
C17 H17A 0.9800
C17 H17B 0.9800
C17 H17C 0.9800
N C21 1.467(8)
N C31 1.523(8)
C27 C24 1.510(9)
C27 H27A 0.9800
C27 H27B 0.9800
C27 H27C 0.9800
C26 C25 1.394(9)
C26 C21 1.399(9)
C26 H26 0.9500
C25 C24 1.370(9)
C25 H25 0.9500
C24 C23 1.395(9)
C23 C22 1.399(8)
C23 H23 0.9500
C22 C21 1.414(8)
C34 C33 1.390(9)
C34 C35 1.393(9)
C34 H34 0.9500
C33 C32 1.398(9)
C33 H33 0.9500
C32 C31 1.403(8)
C31 C36 1.407(9)
C35 C36 1.392(9)
C35 H35 0.9500
C37 C36 1.508(8)
C37 H37A 0.9800
C37 H37B 0.9800
C37 H37C 0.9800
C41 C44 1.517(8)
C41 C43 1.542(8)
C41 H41 1.0000
C42 C46 1.510(9)
C42 C45 1.528(10)
C42 H42 1.0000
C43 H43A 0.9800
C43 H43B 0.9800
C43 H43C 0.9800
C44 H44A 0.9800
C44 H44B 0.9800
C44 H44C 0.9800
C45 H45A 0.9800
C45 H45B 0.9800
C45 H45C 0.9800
C46 H46A 0.9800
C46 H46B 0.9800
C46 H46C 0.9800
C51 C54 1.434(11)
C51 C53 1.539(10)
C51 H51 1.0000
C52 C56 1.517(11)
C52 C55 1.525(10)
C52 H52 1.0000
C53 H53A 0.9800
C53 H53B 0.9800
C53 H53C 0.9800
C54 H54A 0.9800
C54 H54B 0.9800
C54 H54C 0.9800
C55 H55A 0.9800
C55 H55B 0.9800
C55 H55C 0.9800
C56 H56A 0.9800
C56 H56B 0.9800
C56 H56C 0.9800

loop_
_platon_squeeze_void_nr
_platon_squeeze_void_average_x
_platon_squeeze_void_average_y
_platon_squeeze_void_average_z
_platon_squeeze_void_volume
_platon_squeeze_void_count_electrons
_platon_squeeze_void_content
1 -0.000 -0.000 -0.000 177 41 ' '
2 -0.000 0.500 0.500 177 41 ' '
3 0.500 1.000 0.500 177 41 ' '
4 0.500 0.500 1.000 177 41 ' '
